data_1535462
loop_
_publ_author_name
'Hodorowicz, S.A.'
'Eick, H.A.'

_publ_section_title
;
 An X-ray diffraction study of the Sr Brx I2-x system
;
_journal_name_full 'Journal of Solid State Chemistry'
_journal_page_first 313
_journal_page_last 320
_journal_volume 46
_journal_year 1983
_chemical_formula_sum 'Br0.2 I1.8 Sr'
_chemical_name_systematic 'Sr (Br0.2 I1.8)'
_space_group_IT_number 61
_symmetry_space_group_name_Hall '-P 2ac 2ab'
_symmetry_space_group_name_H-M 'P b c a'
_cell_angle_alpha 90
_cell_angle_beta 90
_cell_angle_gamma 90
_cell_formula_units_Z 8
_cell_length_a 15.189
_cell_length_b 8.174
_cell_length_c 7.84
_cell_volume 973.374
_citation_journal_id_ASTM JSSCBI
_cod_data_source_file Hodorowicz_JSSCBI_1983_152.cif
_cod_data_source_block Br0.2I1.8Sr1
_cod_original_cell_volume 973.3743
_cod_original_formula_sum 'Br0.2 I1.8 Sr1'
_cod_database_code 1535462

loop_
_symmetry_equiv_pos_as_xyz
x,y,z
-x+1/2,-y,z+1/2
x+1/2,-y+1/2,-z
-x,y+1/2,-z+1/2
-x,-y,-z
x-1/2,y,-z-1/2
-x-1/2,y-1/2,z
x,-y-1/2,z-1/2

loop_
_atom_site_label
_atom_site_type_symbol
_atom_site_fract_x
_atom_site_fract_y
_atom_site_fract_z
_atom_site_occupancy
_atom_site_U_iso_or_equiv
I1 I-1 0.202 0.1077 0.163 0.9 0.0
Sr1 Sr+2 0.1105 0.4505 0.2764 1 0.0
I2 I-1 -0.0341 0.2682 0.0054 0.9 0.0
Br2 Br-1 -0.0341 0.2682 0.0054 0.1 0.0
Br1 Br-1 0.202 0.1077 0.163 0.1 0.0
